data_7010911
loop_
_publ_author_name
'Andrew J. Evans'
'Scott E. Watkins'
'Donald C. Craig'
'Stephen B. Colbran'

_publ_section_title
;
 Copper complexes with ferrocenyl pendants: Evidence for an FeII CuII
 FeIII CuI electron transfer equilibrium leading to a reaction with
 dioxygen
;
_journal_issue 6
_journal_name_full 'J. Chem. Soc., Dalton Trans.'
_journal_page_first 983
_journal_page_last 994
_journal_paper_doi 10.1039/b105150b
_journal_year 2002
_chemical_formula_moiety 'C23 H38 Cu Fe N3 O 1+,C F3 O3 S 1-,0.25(C4 H10 O)'
_chemical_formula_sum 'C25 H40.5 Cu F3 Fe N3 O4.25 S'
_chemical_formula_weight 659.6
_space_group_IT_number 15
_symmetry_cell_setting monoclinic
_symmetry_space_group_name_Hall '-C 2yc'
_symmetry_space_group_name_H-M 'C 1 2/c 1'
_atom_type_scat_source 'International Tables for X-ray Crystallography, Vol. IV'
_cell_angle_alpha 90
_cell_angle_beta 123.94(4)
_cell_angle_gamma 90
_cell_formula_units_Z 8
_cell_length_a 31.627(24)
_cell_length_b 10.993(8)
_cell_length_c 20.899(13)
_cell_measurement_reflns_used 10
_cell_measurement_temperature 294
_cell_measurement_theta_max 11
_cell_measurement_theta_min 10
_cell_volume 6028(8)
_diffrn_measurement_device_type 'Nonius CAD-4'
_diffrn_measurement_method \w--2\q
_diffrn_radiation_type 'Mo K\a'
_diffrn_radiation_wavelength 0.71073
_diffrn_reflns_av_R_equivalents 0.027
_diffrn_reflns_limit_h_max 30
_diffrn_reflns_limit_h_min 0
_diffrn_reflns_limit_k_max 10
_diffrn_reflns_limit_k_min 0
_diffrn_reflns_limit_l_max 20
_diffrn_reflns_limit_l_min -20
_diffrn_reflns_number 2875
_diffrn_reflns_theta_max 20
_diffrn_standards_decay_% 4
_diffrn_standards_interval_time 30min
_diffrn_standards_number 1
_exptl_absorpt_coefficient_mu 1.306
_exptl_absorpt_correction_T_max 0.88
_exptl_absorpt_correction_T_min 0.75
_exptl_absorpt_correction_type analytical
_exptl_absorpt_process_details '(DeMeulenaer & Tompa, 1965)'
_exptl_crystal_colour green
_exptl_crystal_density_diffrn 1.45
_exptl_crystal_density_method 'not measured'
_exptl_crystal_description plate
_exptl_crystal_F_000 2748.0
_exptl_crystal_size_max 0.29
_exptl_crystal_size_mid 0.24
_exptl_crystal_size_min 0.04
_refine_diff_density_max 1.16
_refine_diff_density_min -0.91
_refine_ls_extinction_method none
_refine_ls_goodness_of_fit_ref 1.74
_refine_ls_hydrogen_treatment noref
_refine_ls_number_parameters 194
_refine_ls_number_reflns 1574
_refine_ls_R_factor_gt 0.062
_refine_ls_shift/su_max 0.003
_refine_ls_structure_factor_coef F
_refine_ls_weighting_details 'w = 1/[\s^2^(F) + 0.0016F^2^]'
_refine_ls_weighting_scheme calc
_refine_ls_wR_factor_ref 0.080
_reflns_number_gt 1574
_reflns_number_total 2807
_reflns_threshold_expression I>3\s(I)
_cod_data_source_file b105150b.txt
_cod_data_source_block '[{Cu(L3)}2(mu-OH)2](CF3SO3)2.0.5Et2O'
_cod_depositor_comments
;
 Changing the _atom_site_occupancy data item value from '?' to '1'
 for all fully occupied atom sites.

 Antanas Vaitkus,
 2017-02-09
;
_cod_original_cell_volume 6028(6)
_cod_original_sg_symbol_H-M 'C 2/c'
_cod_database_code 7010911

loop_
_symmetry_equiv_pos_site_id
_symmetry_equiv_pos_as_xyz
1 x,y,z
2 x,-y,1/2+z
3 -x,-y,-z
4 -x,y,1/2-z
5 1/2+x,1/2+y,z
6 1/2+x,1/2-y,1/2+z
7 1/2-x,1/2-y,-z
8 1/2-x,1/2+y,1/2-z

loop_
_atom_site_label
_atom_site_fract_x
_atom_site_fract_y
_atom_site_fract_z
_atom_site_U_iso_or_equiv
_atom_site_adp_type
_atom_site_type_symbol
_atom_site_occupancy
Cu 0.25599(6) 0.20124(12) 0.07212(8) 0.0405(6) Uani Cu 1
Fe 0.03995(8) 0.24763(19) -0.01130(12) 0.071(7) Uani Fe 1
O 0.2827(3) 0.1777(6) 0.0081(4) 0.047(2) Uani O 1
N1 0.3030(4) 0.3230(9) 0.1771(5) 0.050(2) Uani N 1
N2 0.2940(4) 0.0602(8) 0.1488(5) 0.050(2) Uani N 1
N3 0.2078(4) 0.1958(9) 0.1108(5) 0.049(2) Uani N 1
C1 0.3381(5) 0.2370(12) 0.2401(7) 0.058(2) Uani C 1
C2 0.3431(5) 0.1149(11) 0.2086(7) 0.057(2) Uani C 1
C3 0.2629(5) 0.0221(11) 0.1791(7) 0.056(3) Uani C 1
C4 0.2098(5) 0.0641(11) 0.1306(7) 0.053(3) Uani C 1
C5 0.2274(5) 0.2711(11) 0.1790(7) 0.057(2) Uani C 1
C6 0.2632(5) 0.3681(12) 0.1861(7) 0.056(2) Uani C 1
C7 0.3299(5) 0.4238(12) 0.1677(7) 0.063(4) Uani C 1
C8 0.3539(5) 0.5154(12) 0.2337(8) 0.078(5) Uani C 1
C9 0.3678(5) 0.3812(14) 0.1502(8) 0.080(5) Uani C 1
C10 0.3048(6) -0.0432(12) 0.1133(9) 0.072(5) Uani C 1
C11 0.3352(7) -0.1501(14) 0.1677(10) 0.103(6) Uani C 1
C12 0.2548(7) -0.0926(13) 0.0418(9) 0.093(6) Uani C 1
C13 0.1537(5) 0.2313(11) 0.0484(7) 0.056(3) Uani C 1
C14 0.1146(5) 0.2148(13) 0.0670(7) 0.063(4) Uani C 1
C15 0.0973(6) 0.3057(13) 0.0948(8) 0.074(4) Uani C 1
C16 0.0567(6) 0.2546(16) 0.0980(9) 0.087(6) Uani C 1
C17 0.0499(6) 0.1325(16) 0.0728(9) 0.087(6) Uani C 1
C18 0.0846(6) 0.1064(12) 0.0526(8) 0.073(6) Uani C 1
C19 0.0340(8) 0.3065(25) -0.1069(11) 0.134(9) Uani C 1
C20 0.0147(8) 0.3951(19) -0.0818(11) 0.124(9) Uani C 1
C21 -0.0243(7) 0.3435(20) -0.0803(11) 0.117(9) Uani C 1
C22 -0.0299(7) 0.2229(22) -0.1047(11) 0.129(9) Uani C 1
C23 0.0055(9) 0.2062(24) -0.1217(10) 0.140(9) Uani C 1
C1T 0.1222(5) 0.7314(12) 0.0104(8) 0.118(4) Uani C 1
F1T 0.1336(4) 0.7907(7) -0.0325(4) 0.154(6) Uani F 1
F2T 0.0779(3) 0.6806(10) -0.0387(4) 0.201(7) Uani F 1
F3T 0.1124(4) 0.8162(7) 0.0446(7) 0.224(7) Uani F 1
S1T 0.1696(2) 0.6275(4) 0.0748(2) 0.080(4) Uani S 1
O1T 0.1496(3) 0.5761(6) 0.1136(4) 0.100(4) Uani O 1
O2T 0.2125(3) 0.7004(8) 0.1207(4) 0.167(3) Uani O 1
O3T 0.1735(3) 0.5473(7) 0.0266(5) 0.145(5) Uani O 1
OEt 0.5170(16) 0.1984(41) 0.7532(37) 0.236(9) Uani O 0.25
C1Et 0.5000 0.0790(46) 0.7500 0.236(9) Uani C 0.25
C2Et 0.5416(18) -0.0078(53) 0.7734(49) 0.236(9) Uani C 0.25
C3Et 0.4814(18) 0.2816(46) 0.7449(46) 0.236(9) Uani C 0.25
C4Et 0.5000 0.4075(49) 0.7500 0.236(9) Uani C 0.25
H1C1 0.3245 0.2210 0.2726 0.064 Uani H 1
H2C1 0.3725 0.2753 0.2725 0.066 Uani H 1
H1C2 0.3615 0.0564 0.2525 0.068 Uani H 1
H2C2 0.3634 0.1290 0.1860 0.057 Uani H 1
H1C3 0.2788 0.0567 0.2321 0.063 Uani H 1
H2C3 0.2630 -0.0687 0.1818 0.064 Uani H 1
H1C4 0.1932 0.0530 0.1593 0.062 Uani H 1
H2C4 0.1912 0.0151 0.0821 0.053 Uani H 1
H1C5 0.2460 0.2178 0.2257 0.062 Uani H 1
H2C5 0.1981 0.3110 0.1764 0.065 Uani H 1
H1C6 0.2799 0.4064 0.2382 0.066 Uani H 1
H2C6 0.2430 0.4309 0.1454 0.058 Uani H 1
HC7 0.3032 0.4697 0.1210 0.072 Uani H 1
H1C8 0.3280 0.5420 0.2440 0.076 Uani H 1
H2C8 0.3834 0.4767 0.2812 0.078 Uani H 1
H3C8 0.3662 0.5877 0.2194 0.105 Uani H 1
H1C9 0.3510 0.3213 0.1068 0.077 Uani H 1
H2C9 0.3801 0.4524 0.1352 0.106 Uani H 1
H3C9 0.3973 0.3414 0.1970 0.084 Uani H 1
HC10 0.3256 -0.0097 0.0947 0.082 Uani H 1
H1C11 0.3676 -0.1189 0.2141 0.101 Uani H 1
H2C11 0.3144 -0.1905 0.1842 0.107 Uani H 1
H3C11 0.3432 -0.2103 0.1401 0.145 Uani H 1
H1C12 0.2349 -0.0237 0.0062 0.085 Uani H 1
H2C12 0.2630 -0.1529 0.0145 0.129 Uani H 1
H3C12 0.2342 -0.1330 0.0586 0.102 Uani H 1
H1C13 0.1429 0.1812 0.0017 0.055 Uani H 1
H2C13 0.1538 0.3193 0.0362 0.059 Uani H 1
HC15 0.1109 0.3905 0.1096 0.112 Uani H 1
HC16 0.0368 0.2978 0.1151 0.132 Uani H 1
HC17 0.0246 0.0742 0.0698 0.133 Uani H 1
HC18 0.0879 0.0274 0.0321 0.110 Uani H 1
HC19 0.0631 0.3158 -0.1126 0.174 Uani H 1
HC20 0.0270 0.4808 -0.0675 0.158 Uani H 1
HC21 -0.0452 0.3853 -0.0644 0.144 Uani H 1
HC22 -0.0547 0.1617 -0.1088 0.165 Uani H 1
HC23 0.0099 0.1288 -0.1426 0.189 Uani H 1
H1C1Et 0.4709 0.0604 0.6961 0.236 Uani H 0.25
H2C1Et 0.4884 0.0715 0.7856 0.236 Uani H 0.25
H1C2Et 0.5292 -0.0924 0.7710 0.236 Uani H 0.25
H2C2Et 0.5532 -0.0006 0.7378 0.236 Uani H 0.25
H3C2Et 0.5707 0.0106 0.8273 0.236 Uani H 0.25
H1C3Et 0.4755 0.2686 0.7868 0.236 Uani H 0.25
H2C3Et 0.4486 0.2697 0.6936 0.236 Uani H 0.25
H1C4Et 0.4740 0.4668 0.7440 0.236 Uani H 0.25
H2C4Et 0.5327 0.4197 0.8013 0.236 Uani H 0.25
H3C4Et 0.5058 0.4208 0.7081 0.236 Uani H 0.25

loop_
_atom_site_aniso_label
_atom_site_aniso_U_11
_atom_site_aniso_U_22
_atom_site_aniso_U_33
_atom_site_aniso_U_12
_atom_site_aniso_U_13
_atom_site_aniso_U_23
_atom_site_aniso_type_symbol
Cu 0.057(1) 0.0362(9) 0.0329(9) 0.0057(8) 0.0279(8) 0.0055(8) Cu
Fe 0.059(4) 0.072(8) 0.072(6) 0.000(3) 0.030(2) 0.002(4) Fe
O 0.076(6) 0.040(5) 0.037(5) 0.016(4) 0.039(5) 0.015(4) O
N1 0.060(4) 0.051(3) 0.038(3) 0.000(3) 0.026(3) -0.002(3) N
N2 0.059(3) 0.046(3) 0.040(3) 0.009(3) 0.025(3) 0.011(3) N
N3 0.059(3) 0.049(3) 0.043(3) 0.003(2) 0.031(3) 0.002(2) N
C1 0.063(3) 0.065(5) 0.034(3) 0.000(3) 0.020(3) 0.003(3) C
C2 0.058(3) 0.059(5) 0.040(3) 0.009(3) 0.019(3) 0.012(3) C
C3 0.071(5) 0.053(3) 0.044(3) 0.005(3) 0.031(4) 0.014(4) C
C4 0.067(4) 0.052(4) 0.047(4) 0.000(3) 0.036(4) 0.006(3) C
C5 0.072(5) 0.060(5) 0.049(4) -0.001(4) 0.040(4) -0.004(3) C
C6 0.071(5) 0.055(3) 0.048(4) -0.001(3) 0.037(4) -0.008(4) C
C7 0.068(8) 0.054(7) 0.061(8) -0.017(6) 0.032(7) -0.011(6) C
C8 0.082(9) 0.058(8) 0.080(9) -0.027(7) 0.036(8) -0.023(7) C
C9 0.072(9) 0.098(9) 0.074(9) -0.027(7) 0.042(8) -0.020(8) C
C10 0.108(9) 0.049(7) 0.086(9) 0.016(6) 0.071(8) 0.016(5) C
C11 0.149(9) 0.055(7) 0.126(9) 0.041(8) 0.090(9) 0.030(7) C
C12 0.144(9) 0.062(9) 0.090(9) -0.012(8) 0.075(7) -0.001(7) C
C13 0.056(3) 0.056(6) 0.057(5) 0.006(3) 0.033(3) 0.002(4) C
C14 0.063(5) 0.073(7) 0.065(6) -0.001(4) 0.043(4) 0.002(5) C
C15 0.078(5) 0.071(7) 0.072(5) -0.002(4) 0.041(4) -0.012(5) C
C16 0.088(6) 0.120(9) 0.078(6) 0.018(5) 0.062(4) 0.005(5) C
C17 0.074(6) 0.100(8) 0.098(7) -0.005(6) 0.055(5) 0.025(6) C
C18 0.075(5) 0.064(8) 0.080(6) -0.002(5) 0.043(4) -0.003(5) C
C19 0.126(9) 0.206(9) 0.076(8) 0.030(9) 0.058(6) 0.049(7) C
C20 0.105(9) 0.137(9) 0.114(9) 0.025(9) 0.052(6) 0.060(9) C
C21 0.080(6) 0.138(9) 0.109(9) 0.025(9) 0.038(5) 0.036(9) C
C22 0.082(6) 0.158(9) 0.091(9) -0.003(7) 0.014(5) 0.003(9) C
C23 0.125(9) 0.195(9) 0.060(8) 0.015(9) 0.028(5) -0.010(6) C
C1T 0.122(5) 0.107(4) 0.129(6) 0.023(3) 0.072(4) 0.032(4) C
F1T 0.160(9) 0.147(6) 0.137(8) 0.004(5) 0.072(6) 0.059(7) F
F2T 0.108(5) 0.225(9) 0.184(9) 0.000(5) 0.028(6) 0.104(7) F
F3T 0.324(9) 0.124(4) 0.330(9) 0.102(7) 0.247(9) 0.059(5) F
S1T 0.094(6) 0.083(4) 0.070(4) 0.000(2) 0.050(4) -0.006(3) S
O1T 0.134(7) 0.108(4) 0.085(4) 0.005(3) 0.077(5) 0.002(3) O
O2T 0.137(6) 0.160(5) 0.122(6) -0.058(4) 0.022(3) 0.022(4) O
O3T 0.235(8) 0.120(5) 0.162(8) 0.039(4) 0.162(7) 0.002(4) O
OEt 0.236(9) 0.236(9) 0.236(9) 0.0000 0.132(9) 0.0000 O
C1Et 0.236(9) 0.236(9) 0.236(9) 0.0000 0.132(9) 0.0000 C
C2Et 0.236(9) 0.236(9) 0.236(9) 0.0000 0.132(9) 0.0000 C
C3Et 0.236(9) 0.236(9) 0.236(9) 0.0000 0.132(9) 0.0000 C
C4Et 0.236(9) 0.236(9) 0.236(9) 0.0000 0.132(9) 0.0000 C

loop_
_geom_angle_atom_site_label_1
_geom_angle_atom_site_label_2
_geom_angle_atom_site_label_3
_geom_angle
_geom_angle_site_symmetry_1
_geom_angle_site_symmetry_2
_geom_angle_site_symmetry_3
_geom_angle_publ_flag
O Cu N1 115.9(3) 1_555 1_555 1_555 no
O Cu N2 98.3(3) 1_555 1_555 1_555 no
O Cu N3 161.4(3) 1_555 1_555 1_555 no
O Cu O 78.9(3) 1_555 1_555 3_555 no
N1 Cu N2 84.8(4) 1_555 1_555 1_555 no
N1 Cu N3 82.5(4) 1_555 1_555 1_555 no
N1 Cu O 100.7(3) 1_555 1_555 3_555 no
N2 Cu N3 85.0(4) 1_555 1_555 1_555 no
N2 Cu O 174.4(3) 1_555 1_555 3_555 no
N3 Cu O 96.2(4) 1_555 1_555 3_555 no
Cu O Cu 101.1(3) 1_555 1_555 3_555 no
Cu N1 C1 104.0(7) 1_555 1_555 1_555 no
Cu N1 C6 100.3(7) 1_555 1_555 1_555 no
Cu N1 C7 115.4(7) 1_555 1_555 1_555 no
C1 N1 C6 111.8(9) 1_555 1_555 1_555 no
C1 N1 C7 113.2(10) 1_555 1_555 1_555 no
C6 N1 C7 111.4(10) 1_555 1_555 1_555 no
Cu N2 C2 103.4(7) 1_555 1_555 1_555 no
Cu N2 C3 107.7(7) 1_555 1_555 1_555 no
Cu N2 C10 112.4(7) 1_555 1_555 1_555 no
C2 N2 C3 112.6(9) 1_555 1_555 1_555 no
C2 N2 C10 107.8(10) 1_555 1_555 1_555 no
C3 N2 C10 112.6(9) 1_555 1_555 1_555 no
Cu N3 C4 102.0(7) 1_555 1_555 1_555 no
Cu N3 C5 111.1(7) 1_555 1_555 1_555 no
Cu N3 C13 112.2(7) 1_555 1_555 1_555 no
C4 N3 C5 110.4(9) 1_555 1_555 1_555 no
C4 N3 C13 109.9(9) 1_555 1_555 1_555 no
C5 N3 C13 110.9(9) 1_555 1_555 1_555 no
N1 C1 C2 112.1(9) 1_555 1_555 1_555 no
N2 C2 C1 114.0(10) 1_555 1_555 1_555 no
N2 C3 C4 112.8(9) 1_555 1_555 1_555 no
N3 C4 C3 110.5(10) 1_555 1_555 1_555 no
N3 C5 C6 112.6(10) 1_555 1_555 1_555 no
N1 C6 C5 113.8(10) 1_555 1_555 1_555 no
N1 C7 C8 114.1(11) 1_555 1_555 1_555 no
N1 C7 C9 113.2(11) 1_555 1_555 1_555 no
C8 C7 C9 111.3(11) 1_555 1_555 1_555 no
N2 C10 C11 115.7(11) 1_555 1_555 1_555 no
N2 C10 C12 110.6(12) 1_555 1_555 1_555 no
C11 C10 C12 109.0(13) 1_555 1_555 1_555 no
N3 C13 C14 116.4(10) 1_555 1_555 1_555 no
C13 C14 C15 125.9(13) 1_555 1_555 1_555 no
C13 C14 C18 125.9(12) 1_555 1_555 1_555 no
C15 C14 C18 107.9(12) 1_555 1_555 1_555 no
C14 C15 C16 107.7(13) 1_555 1_555 1_555 no
C15 C16 C17 107.9(14) 1_555 1_555 1_555 no
C16 C17 C18 108.9(14) 1_555 1_555 1_555 no
C14 C18 C17 107.5(13) 1_555 1_555 1_555 no
C20 C19 C23 106.4(21) 1_555 1_555 1_555 no
C19 C20 C21 107.9(21) 1_555 1_555 1_555 no
C20 C21 C22 108.4(21) 1_555 1_555 1_555 no
C21 C22 C23 105.6(23) 1_555 1_555 1_555 no
C19 C23 C22 111.7(24) 1_555 1_555 1_555 no
F1T C1T F2T 104.9(10) 1_555 1_555 1_555 no
F1T C1T F3T 104.9(10) 1_555 1_555 1_555 no
F1T C1T S1T 113.7(9) 1_555 1_555 1_555 no
F2T C1T F3T 104.9(10) 1_555 1_555 1_555 no
F2T C1T S1T 113.7(9) 1_555 1_555 1_555 no
F3T C1T S1T 113.7(9) 1_555 1_555 1_555 no
C1T S1T O1T 103.8(4) 1_555 1_555 1_555 no
C1T S1T O2T 103.8(4) 1_555 1_555 1_555 no
C1T S1T O3T 103.8(4) 1_555 1_555 1_555 no
O1T S1T O2T 114.5(3) 1_555 1_555 1_555 no
O1T S1T O3T 114.5(3) 1_555 1_555 1_555 no
O2T S1T O3T 114.5(3) 1_555 1_555 1_555 no
C1Et OEt C3Et 110.3(19) 1_555 1_555 1_555 no
OEt C1Et C2Et 110.0(15) 1_555 1_555 1_555 no
OEt C3Et C4Et 110.1(19) 1_555 1_555 1_555 no

loop_
_geom_bond_atom_site_label_1
_geom_bond_atom_site_label_2
_geom_bond_distance
_geom_bond_site_symmetry_1
_geom_bond_site_symmetry_2
_geom_bond_publ_flag
Cu O 1.960(7) 1_555 1_555 no
Cu N1 2.274(9) 1_555 1_555 no
Cu N2 2.065(9) 1_555 1_555 no
Cu N3 2.086(9) 1_555 1_555 no
Cu O 1.946(7) 1_555 3_555 no
Cu Cu 3.017(3) 1_555 3_555 no
Fe C14 2.017(13) 1_555 1_555 no
Fe C15 2.030(14) 1_555 1_555 no
Fe C16 2.038(14) 1_555 1_555 no
Fe C17 2.042(15) 1_555 1_555 no
Fe C18 2.020(14) 1_555 1_555 no
Fe C19 2.005(17) 1_555 1_555 no
Fe C20 2.030(17) 1_555 1_555 no
Fe C21 2.012(17) 1_555 1_555 no
Fe C22 1.987(17) 1_555 1_555 no
Fe C23 1.978(17) 1_555 1_555 no
N1 C1 1.492(14) 1_555 1_555 no
N1 C6 1.459(15) 1_555 1_555 no
N1 C7 1.476(15) 1_555 1_555 no
N2 C2 1.473(15) 1_555 1_555 no
N2 C3 1.496(14) 1_555 1_555 no
N2 C10 1.497(15) 1_555 1_555 no
N3 C4 1.498(14) 1_555 1_555 no
N3 C5 1.455(14) 1_555 1_555 no
N3 C13 1.514(14) 1_555 1_555 no
C1 C2 1.541(17) 1_555 1_555 no
C3 C4 1.470(16) 1_555 1_555 no
C5 C6 1.502(17) 1_555 1_555 no
C7 C8 1.525(17) 1_555 1_555 no
C7 C9 1.508(18) 1_555 1_555 no
C10 C11 1.542(19) 1_555 1_555 no
C10 C12 1.545(20) 1_555 1_555 no
C13 C14 1.499(16) 1_555 1_555 no
C14 C15 1.411(18) 1_555 1_555 no
C14 C18 1.447(18) 1_555 1_555 no
C15 C16 1.436(19) 1_555 1_555 no
C16 C17 1.414(21) 1_555 1_555 no
C17 C18 1.407(19) 1_555 1_555 no
C19 C20 1.397(26) 1_555 1_555 no
C19 C23 1.345(28) 1_555 1_555 no
C20 C21 1.372(24) 1_555 1_555 no
C21 C22 1.395(26) 1_555 1_555 no
C22 C23 1.364(27) 1_555 1_555 no
C1T F1T 1.311(8) 1_555 1_555 no
C1T F2T 1.311(8) 1_555 1_555 no
C1T F3T 1.311(8) 1_555 1_555 no
C1T S1T 1.765(19) 1_555 1_555 no
S1T O1T 1.396(6) 1_555 1_555 no
S1T O2T 1.395(6) 1_555 1_555 no
S1T O3T 1.395(6) 1_555 1_555 no
OEt C1Et 1.406(29) 1_555 1_555 no
OEt C3Et 1.386(34) 1_555 1_555 no
C1Et C2Et 1.470(36) 1_555 1_555 no
C3Et C4Et 1.484(38) 1_555 1_555 no
